data_4123651
loop_
_publ_author_name
'Manan, Rajith S.'
'Kilaru, Praveen'
'Zhao, Pinjing'

_publ_section_title
;
 Nickel-catalyzed hydroimination of alkynes.
;
_journal_issue 19
_journal_name_full 'Journal of the American Chemical Society'
_journal_page_first 6136
_journal_page_last 6139
_journal_paper_doi 10.1021/jacs.5b02272
_journal_volume 137
_journal_year 2015
_chemical_formula_moiety 'C22 H18 F N'
_chemical_formula_sum 'C22 H18 F N'
_chemical_formula_weight 315.37
_chemical_name_systematic
;
 ?
;
_space_group_crystal_system monoclinic
_space_group_IT_number 15
_space_group_name_Hall '-C 2yc'
_space_group_name_H-M_alt 'C 1 2/c 1'
_symmetry_space_group_name_Hall '-C 2yc'
_symmetry_space_group_name_H-M 'C 1 2/c 1'
_atom_sites_solution_hydrogens geom
_atom_sites_solution_primary direct
_audit_creation_date 2015-01-23
_audit_creation_method
;
Olex2 1.2
(compiled 2015.01.19 svn.r3143 for OlexSys, GUI svn.r4992)
;
_cell_angle_alpha 90
_cell_angle_beta 113.475(2)
_cell_angle_gamma 90
_cell_formula_units_Z 8
_cell_length_a 23.081(2)
_cell_length_b 5.6219(6)
_cell_length_c 27.444(4)
_cell_measurement_reflns_used 4222
_cell_measurement_temperature 100(2)
_cell_measurement_theta_max 25.680
_cell_measurement_theta_min 2.967
_cell_volume 3266.4(7)
_computing_cell_refinement 'SAINT v8.34A (Bruker, 2013)'
_computing_data_reduction 'SAINT v8.34A (Bruker, 2013)'
_computing_molecular_graphics 'Olex2 (Dolomanov et al., 2009)'
_computing_publication_material 'Olex2 (Dolomanov et al., 2009)'
_computing_structure_refinement 'XL (Sheldrick, 2008)'
_computing_structure_solution 'ShelXS (Sheldrick, 2008)'
_diffrn_ambient_temperature 100.01
_diffrn_measured_fraction_theta_full 1.000
_diffrn_measured_fraction_theta_max 0.998
_diffrn_measurement_device_type 'Bruker APEX-II CCD'
_diffrn_measurement_method '\f and \w scans'
_diffrn_radiation_type MoK\a
_diffrn_radiation_wavelength 0.71073
_diffrn_reflns_av_R_equivalents 0.0570
_diffrn_reflns_av_unetI/netI 0.0406
_diffrn_reflns_laue_measured_fraction_full 1.000
_diffrn_reflns_laue_measured_fraction_max 0.998
_diffrn_reflns_limit_h_max 29
_diffrn_reflns_limit_h_min -30
_diffrn_reflns_limit_k_max 7
_diffrn_reflns_limit_k_min -7
_diffrn_reflns_limit_l_max 35
_diffrn_reflns_limit_l_min -35
_diffrn_reflns_number 25366
_diffrn_reflns_point_group_measured_fraction_full 1.000
_diffrn_reflns_point_group_measured_fraction_max 0.998
_diffrn_reflns_theta_full 25.242
_diffrn_reflns_theta_max 27.539
_diffrn_reflns_theta_min 1.618
_diffrn_standards_number 0
_exptl_absorpt_coefficient_mu 0.082
_exptl_absorpt_correction_T_max 0.7456
_exptl_absorpt_correction_T_min 0.6885
_exptl_absorpt_correction_type multi-scan
_exptl_absorpt_process_details
'SADABS-2014/2 (Bruker,2014) was used for absorption correction. wR2(int) was 0.0537 before and 0.0500 after correction. The Ratio of minimum to maximum transmission is 0.9234. The \l/2 correction factor is 0.00150.'
_exptl_crystal_colour 'clear yellow'
_exptl_crystal_colour_lustre clear
_exptl_crystal_colour_primary yellow
_exptl_crystal_density_diffrn 1.283
_exptl_crystal_description plate
_exptl_crystal_F_000 1328
_exptl_crystal_size_max 0.279
_exptl_crystal_size_mid 0.244
_exptl_crystal_size_min 0.081
_refine_diff_density_max 0.769
_refine_diff_density_min -0.262
_refine_diff_density_rms 0.051
_refine_ls_extinction_method none
_refine_ls_goodness_of_fit_ref 1.023
_refine_ls_hydrogen_treatment constr
_refine_ls_matrix_type full
_refine_ls_number_parameters 218
_refine_ls_number_reflns 3772
_refine_ls_number_restraints 0
_refine_ls_restrained_S_all 1.023
_refine_ls_R_factor_all 0.0892
_refine_ls_R_factor_gt 0.0559
_refine_ls_shift/su_max 0.000
_refine_ls_shift/su_mean 0.000
_refine_ls_structure_factor_coef Fsqd
_refine_ls_weighting_details 'w=1/[\s^2^(Fo^2^)+(0.0436P)^2^+5.9171P] where P=(Fo^2^+2Fc^2^)/3'
_refine_ls_weighting_scheme calc
_refine_ls_wR_factor_gt 0.1171
_refine_ls_wR_factor_ref 0.1323
_reflns_Friedel_coverage 0.000
_reflns_number_gt 2676
_reflns_number_total 3772
_reflns_threshold_expression 'I > 2\s(I)'
_cod_data_source_file ja5b02272_si_004.cif
_cod_data_source_block c2c
_cod_depositor_comments 'Adding full bibliography for 4123566--4123653.cif.'
_cod_original_cell_volume 3266.3(7)
_cod_database_code 4123651
_shelxl_version_number 2014-3
_shelx_space_group_comment
;
The symmetry employed for this shelxl refinement is uniquely defined
by the following loop, which should always be used as a source of
symmetry information in preference to the above space-group names.
They are only intended as comments.
;
_olex2_refinement_description
;
1. Fixed Uiso
 At 1.2 times of:
  All C(H) groups
 At 1.5 times of:
  All C(H,H,H) groups
2.a Aromatic/amide H refined with riding coordinates:
 C2(H2), C3(H3), C7(H7), C9(H9), C10(H10), C11(H11), C12(H12), C13(H13),
 C15(H15), C16(H16), C17(H17), C18(H18), C19(H19), C20(H20), C21(H21)
2.b Idealised Me refined as rotating group:
 C22(H22A,H22B,H22C)
;
_olex2_date_sample_data_collection 'Oct 9, 2014'
_olex2_date_sample_submission 'Oct 9, 2014'
_olex2_submission_special_instructions 'No special instructions were received'

loop_
_space_group_symop_operation_xyz
'x, y, z'
'-x, y, -z+1/2'
'x+1/2, y+1/2, z'
'-x+1/2, y+1/2, -z+1/2'
'-x, -y, -z'
'x, -y, z-1/2'
'-x+1/2, -y+1/2, -z'
'x+1/2, -y+1/2, z-1/2'

loop_
_atom_site_label
_atom_site_type_symbol
_atom_site_fract_x
_atom_site_fract_y
_atom_site_fract_z
_atom_site_U_iso_or_equiv
_atom_site_adp_type
_atom_site_occupancy
_atom_site_site_symmetry_order
_atom_site_calc_flag
_atom_site_refinement_flags_posn
F1 F 0.22049(7) 1.0556(3) 1.08322(5) 0.0492(4) Uani 1 1 d .
N1 N 0.06740(8) 0.3912(3) 0.89244(6) 0.0261(4) Uani 1 1 d .
C1 C 0.18415(10) 0.8886(4) 1.04879(8) 0.0328(5) Uani 1 1 d .
C2 C 0.18170(10) 0.8874(4) 0.99761(8) 0.0299(5) Uani 1 1 d .
H2 H 0.2050 0.9995 0.9868 0.036 Uiso 1 1 calc R
C3 C 0.14420(9) 0.7176(4) 0.96266(8) 0.0240(4) Uani 1 1 d .
H3 H 0.1417 0.7140 0.9273 0.029 Uiso 1 1 calc R
C4 C 0.11005(9) 0.5517(3) 0.97836(7) 0.0200(4) Uani 1 1 d .
C5 C 0.06980(9) 0.3731(3) 0.93958(7) 0.0207(4) Uani 1 1 d .
C6 C 0.03575(10) 0.2306(4) 0.85058(8) 0.0259(4) Uani 1 1 d .
C7 C -0.02586(10) 0.2400(4) 0.82012(8) 0.0271(5) Uani 1 1 d .
H7 H -0.0404 0.1294 0.7916 0.032 Uiso 1 1 calc R
C8 C -0.07454(9) 0.3973(3) 0.82441(7) 0.0216(4) Uani 1 1 d .
C9 C -0.06369(9) 0.6103(3) 0.85340(7) 0.0233(4) Uani 1 1 d .
H9 H -0.0215 0.6588 0.8739 0.028 Uiso 1 1 calc R
C10 C -0.11292(10) 0.7502(4) 0.85264(8) 0.0270(5) Uani 1 1 d .
H10 H -0.1042 0.8941 0.8724 0.032 Uiso 1 1 calc R
C11 C -0.17471(10) 0.6842(4) 0.82356(8) 0.0291(5) Uani 1 1 d .
H11 H -0.2085 0.7806 0.8237 0.035 Uiso 1 1 calc R
C12 C 0.11477(9) 0.5589(4) 1.03069(8) 0.0269(5) Uani 1 1 d .
H12 H 0.0923 0.4458 1.0421 0.032 Uiso 1 1 calc R
C13 C 0.15172(11) 0.7284(4) 1.06621(8) 0.0330(5) Uani 1 1 d .
H13 H 0.1545 0.7336 1.1017 0.040 Uiso 1 1 calc R
C14 C 0.07936(9) 0.0639(3) 0.83888(7) 0.0220(4) Uani 1 1 d .
C15 C 0.05951(10) -0.1489(4) 0.81146(7) 0.0248(4) Uani 1 1 d .
H15 H 0.0164 -0.1942 0.7994 0.030 Uiso 1 1 calc R
C16 C 0.10144(11) -0.2948(4) 0.80155(8) 0.0292(5) Uani 1 1 d .
H16 H 0.0869 -0.4379 0.7821 0.035 Uiso 1 1 calc R
C17 C 0.16453(11) -0.2346(4) 0.81967(9) 0.0326(5) Uani 1 1 d .
H17 H 0.1934 -0.3362 0.8129 0.039 Uiso 1 1 calc R
C18 C 0.18559(10) -0.0251(4) 0.84786(9) 0.0304(5) Uani 1 1 d .
H18 H 0.2290 0.0167 0.8606 0.036 Uiso 1 1 calc R
C19 C 0.14338(10) 0.1231(4) 0.85740(8) 0.0253(4) Uani 1 1 d .
H19 H 0.1581 0.2664 0.8767 0.030 Uiso 1 1 calc R
C20 C -0.18708(10) 0.4769(4) 0.79424(8) 0.0292(5) Uani 1 1 d .
H20 H -0.2295 0.4306 0.7740 0.035 Uiso 1 1 calc R
C21 C -0.13776(10) 0.3356(4) 0.79416(8) 0.0260(4) Uani 1 1 d .
H21 H -0.1469 0.1948 0.7733 0.031 Uiso 1 1 calc R
C22 C 0.03500(10) 0.1893(4) 0.95707(8) 0.0267(5) Uani 1 1 d .
H22A H 0.0017 0.2666 0.9650 0.040 Uiso 1 1 calc GR
H22B H 0.0645 0.1088 0.9890 0.040 Uiso 1 1 calc GR
H22C H 0.0160 0.0724 0.9286 0.040 Uiso 1 1 calc GR

loop_
_atom_site_aniso_label
_atom_site_aniso_U_11
_atom_site_aniso_U_22
_atom_site_aniso_U_33
_atom_site_aniso_U_23
_atom_site_aniso_U_13
_atom_site_aniso_U_12
F1 0.0447(8) 0.0439(8) 0.0384(8) -0.0208(6) -0.0052(6) 0.0009(7)
N1 0.0318(10) 0.0247(9) 0.0211(8) -0.0017(7) 0.0098(7) -0.0047(7)
C1 0.0264(11) 0.0313(11) 0.0273(11) -0.0112(9) -0.0036(9) 0.0069(9)
C2 0.0228(11) 0.0275(11) 0.0361(12) -0.0054(9) 0.0084(9) 0.0016(9)
C3 0.0213(10) 0.0262(10) 0.0236(10) -0.0046(8) 0.0080(8) 0.0030(8)
C4 0.0172(9) 0.0209(9) 0.0195(9) 0.0000(7) 0.0049(7) 0.0068(8)
C5 0.0191(9) 0.0222(10) 0.0206(9) 0.0032(8) 0.0075(8) 0.0063(8)
C6 0.0318(11) 0.0234(10) 0.0252(10) 0.0013(8) 0.0143(9) -0.0024(9)
C7 0.0315(11) 0.0230(10) 0.0290(11) 0.0000(8) 0.0145(9) -0.0016(9)
C8 0.0253(10) 0.0188(9) 0.0244(10) 0.0058(8) 0.0138(8) 0.0032(8)
C9 0.0233(10) 0.0226(10) 0.0224(10) 0.0029(8) 0.0074(8) -0.0031(8)
C10 0.0390(12) 0.0194(10) 0.0282(10) 0.0033(8) 0.0194(10) 0.0031(9)
C11 0.0270(11) 0.0309(11) 0.0329(11) 0.0118(9) 0.0155(9) 0.0108(9)
C12 0.0281(11) 0.0294(11) 0.0226(10) 0.0027(8) 0.0095(9) 0.0110(9)
C13 0.0390(13) 0.0363(12) 0.0179(10) -0.0028(9) 0.0051(9) 0.0148(10)
C14 0.0257(10) 0.0212(10) 0.0218(9) 0.0064(8) 0.0125(8) 0.0036(8)
C15 0.0250(10) 0.0268(10) 0.0205(9) 0.0037(8) 0.0070(8) -0.0019(9)
C16 0.0443(13) 0.0214(10) 0.0246(10) -0.0008(8) 0.0166(10) -0.0006(9)
C17 0.0427(13) 0.0298(12) 0.0355(12) 0.0096(9) 0.0264(11) 0.0181(10)
C18 0.0219(10) 0.0343(12) 0.0367(12) 0.0082(10) 0.0134(9) 0.0011(9)
C19 0.0310(11) 0.0202(10) 0.0249(10) 0.0002(8) 0.0113(9) -0.0017(8)
C20 0.0203(10) 0.0399(12) 0.0250(10) 0.0083(9) 0.0064(9) -0.0039(9)
C21 0.0353(12) 0.0213(10) 0.0226(10) -0.0017(8) 0.0129(9) -0.0063(9)
C22 0.0263(11) 0.0287(11) 0.0266(10) 0.0054(9) 0.0121(9) 0.0016(9)

loop_
_atom_type_symbol
_atom_type_description
_atom_type_scat_dispersion_real
_atom_type_scat_dispersion_imag
_atom_type_scat_source
C C 0.0033 0.0016 'International Tables Vol C Tables 4.2.6.8 and 6.1.1.4'
H H 0.0000 0.0000 'International Tables Vol C Tables 4.2.6.8 and 6.1.1.4'
N N 0.0061 0.0033 'International Tables Vol C Tables 4.2.6.8 and 6.1.1.4'
F F 0.0171 0.0103 'International Tables Vol C Tables 4.2.6.8 and 6.1.1.4'

loop_
_geom_angle_atom_site_label_1
_geom_angle_atom_site_label_2
_geom_angle_atom_site_label_3
_geom_angle
C5 N1 C6 124.87(18)
F1 C1 C2 118.3(2)
F1 C1 C13 118.84(19)
C13 C1 C2 122.9(2)
C1 C2 H2 121.1
C1 C2 C3 117.9(2)
C3 C2 H2 121.1
C2 C3 H3 119.3
C2 C3 C4 121.39(19)
C4 C3 H3 119.3
C3 C4 C5 119.90(16)
C3 C4 C12 118.41(18)
C12 C4 C5 121.69(18)
N1 C5 C4 115.67(18)
N1 C5 C22 124.53(18)
C4 C5 C22 119.81(16)
N1 C6 C14 113.51(17)
C7 C6 N1 124.11(19)
C7 C6 C14 121.98(19)
C6 C7 H7 115.4
C6 C7 C8 129.2(2)
C8 C7 H7 115.4
C9 C8 C7 126.06(18)
C9 C8 C21 117.02(18)
C21 C8 C7 116.81(18)
C8 C9 H9 119.4
C10 C9 C8 121.29(19)
C10 C9 H9 119.4
C9 C10 H10 119.6
C9 C10 C11 120.9(2)
C11 C10 H10 119.6
C10 C11 H11 120.3
C10 C11 C20 119.38(19)
C20 C11 H11 120.3
C4 C12 H12 119.4
C13 C12 C4 121.1(2)
C13 C12 H12 119.4
C1 C13 C12 118.29(19)
C1 C13 H13 120.9
C12 C13 H13 120.9
C15 C14 C6 123.27(18)
C15 C14 C19 118.30(18)
C19 C14 C6 118.41(18)
C14 C15 H15 119.5
C16 C15 C14 120.92(19)
C16 C15 H15 119.5
C15 C16 H16 119.8
C15 C16 C17 120.5(2)
C17 C16 H16 119.8
C16 C17 H17 120.2
C16 C17 C18 119.62(19)
C18 C17 H17 120.2
C17 C18 H18 120.0
C19 C18 C17 120.0(2)
C19 C18 H18 120.0
C14 C19 H19 119.7
C18 C19 C14 120.66(19)
C18 C19 H19 119.7
C11 C20 H20 119.8
C11 C20 C21 120.31(19)
C21 C20 H20 119.8
C8 C21 H21 119.4
C20 C21 C8 121.13(19)
C20 C21 H21 119.4
C5 C22 H22A 109.5
C5 C22 H22B 109.5
C5 C22 H22C 109.5
H22A C22 H22B 109.5
H22A C22 H22C 109.5
H22B C22 H22C 109.5

loop_
_geom_bond_atom_site_label_1
_geom_bond_atom_site_label_2
_geom_bond_distance
F1 C1 1.359(2)
N1 C5 1.277(2)
N1 C6 1.414(3)
C1 C2 1.383(3)
C1 C13 1.373(3)
C2 H2 0.9500
C2 C3 1.385(3)
C3 H3 0.9500
C3 C4 1.395(3)
C4 C5 1.489(3)
C4 C12 1.397(3)
C5 C22 1.500(3)
C6 C7 1.333(3)
C6 C14 1.500(3)
C7 H7 0.9500
C7 C8 1.471(3)
C8 C9 1.404(3)
C8 C21 1.405(3)
C9 H9 0.9500
C9 C10 1.375(3)
C10 H10 0.9500
C10 C11 1.379(3)
C11 H11 0.9500
C11 C20 1.380(3)
C12 H12 0.9500
C12 C13 1.387(3)
C13 H13 0.9500
C14 C15 1.390(3)
C14 C19 1.398(3)
C15 H15 0.9500
C15 C16 1.376(3)
C16 H16 0.9500
C16 C17 1.380(3)
C17 H17 0.9500
C17 C18 1.386(3)
C18 H18 0.9500
C18 C19 1.384(3)
C19 H19 0.9500
C20 H20 0.9500
C20 C21 1.389(3)
C21 H21 0.9500
C22 H22A 0.9800
C22 H22B 0.9800
C22 H22C 0.9800

loop_
_geom_torsion_atom_site_label_1
_geom_torsion_atom_site_label_2
_geom_torsion_atom_site_label_3
_geom_torsion_atom_site_label_4
_geom_torsion
F1 C1 C2 C3 -179.56(18)
F1 C1 C13 C12 179.96(18)
N1 C6 C7 C8 -5.0(3)
N1 C6 C14 C15 160.45(17)
N1 C6 C14 C19 -18.2(2)
C1 C2 C3 C4 -0.3(3)
C2 C1 C13 C12 -0.2(3)
C2 C3 C4 C5 179.48(17)
C2 C3 C4 C12 -0.5(3)
C3 C4 C5 N1 -2.8(3)
C3 C4 C5 C22 177.77(17)
C3 C4 C12 C13 0.9(3)
C4 C12 C13 C1 -0.5(3)
C5 N1 C6 C7 83.5(3)
C5 N1 C6 C14 -103.6(2)
C5 C4 C12 C13 -179.06(18)
C6 N1 C5 C4 175.32(17)
C6 N1 C5 C22 -5.2(3)
C6 C7 C8 C9 17.3(3)
C6 C7 C8 C21 -166.7(2)
C6 C14 C15 C16 179.66(18)
C6 C14 C19 C18 179.73(18)
C7 C6 C14 C15 -26.4(3)
C7 C6 C14 C19 154.92(19)
C7 C8 C9 C10 176.80(18)
C7 C8 C21 C20 -177.97(18)
C8 C9 C10 C11 0.5(3)
C9 C8 C21 C20 -1.6(3)
C9 C10 C11 C20 -1.0(3)
C10 C11 C20 C21 0.2(3)
C11 C20 C21 C8 1.1(3)
C12 C4 C5 N1 177.19(18)
C12 C4 C5 C22 -2.3(3)
C13 C1 C2 C3 0.6(3)
C14 C6 C7 C8 -177.34(18)
C14 C15 C16 C17 1.3(3)
C15 C14 C19 C18 1.0(3)
C15 C16 C17 C18 -0.3(3)
C16 C17 C18 C19 -0.4(3)
C17 C18 C19 C14 0.0(3)
C19 C14 C15 C16 -1.7(3)
C21 C8 C9 C10 0.8(3)
